data_4516550
loop_
_publ_author_name
'Carlotto, Silvia'
'Casarin, Maurizio'
'Lanza, Arianna'
'Nestola, Fabrizio'
'Pandolfo, Luciano'
'Pettinari, Claudio'
'Scatena, Rebecca'

_publ_section_title
;
 Reaction of Copper(II) Chloroacetate with Pyrazole. Synthesis of a
 One-Dimensional Coordination Polymer and Unexpected Dehydrochlorination
 Reaction
;
_journal_issue 12
_journal_name_full 'Crystal Growth &amp; Design'
_journal_page_first 5910
_journal_paper_doi 10.1021/acs.cgd.5b01365
_journal_volume 15
_journal_year 2015
_chemical_formula_moiety 'C22 H30 Cl2 Cu4 N8 O12'
_chemical_formula_sum 'C22 H30 Cl2 Cu4 N8 O12'
_chemical_formula_weight 923.64
_space_group_crystal_system monoclinic
_space_group_IT_number 14
_space_group_name_Hall '-P 2yn'
_space_group_name_H-M_alt 'P 1 21/n 1'
_atom_sites_solution_hydrogens mixed
_atom_sites_solution_primary direct
_atom_sites_solution_secondary difmap
_audit_creation_method SHELXL-2014/7
_cell_angle_alpha 90
_cell_angle_beta 109.0254(12)
_cell_angle_gamma 90
_cell_formula_units_Z 2
_cell_length_a 8.49653(9)
_cell_length_b 16.08972(15)
_cell_length_c 12.88024(14)
_cell_measurement_reflns_used 21259
_cell_measurement_temperature 297(2)
_cell_measurement_theta_max 30.7680
_cell_measurement_theta_min 2.0850
_cell_volume 1664.63(3)
_computing_cell_refinement
;
CrysAlisPro, Agilent Technologies,
Version 1.171.37.35 (release 13-08-2014 CrysAlis171 .NET)
(compiled Aug 13 2014,18:06:01)
;
_computing_data_collection
;
CrysAlisPro, Agilent Technologies,
Version 1.171.37.35 (release 13-08-2014 CrysAlis171 .NET)
(compiled Aug 13 2014,18:06:01)
;
_computing_data_reduction
;
CrysAlisPro, Agilent Technologies,
Version 1.171.37.35 (release 13-08-2014 CrysAlis171 .NET)
(compiled Aug 13 2014,18:06:01)
;
_computing_structure_refinement 'SHELXL-2014/7 (Sheldrick, 2014)'
_computing_structure_solution SIR92
_diffrn_ambient_temperature 297(2)
_diffrn_detector_type 'Pilatus 200/300K'
_diffrn_measured_fraction_theta_full 1.000
_diffrn_measured_fraction_theta_max 0.967
_diffrn_measurement_device 'four-circle diffractometer'
_diffrn_measurement_device_type 'SuperNova, Single source at offset, Pilatus 200/300K'
_diffrn_measurement_method '\w scans'
_diffrn_radiation_monochromator mirror
_diffrn_radiation_probe x-ray
_diffrn_radiation_type 'Mo K\a'
_diffrn_radiation_wavelength 0.71073
_diffrn_reflns_av_R_equivalents 0.0230
_diffrn_reflns_av_unetI/netI 0.0154
_diffrn_reflns_Laue_measured_fraction_full 1.000
_diffrn_reflns_Laue_measured_fraction_max 0.967
_diffrn_reflns_limit_h_max 12
_diffrn_reflns_limit_h_min -12
_diffrn_reflns_limit_k_max 23
_diffrn_reflns_limit_k_min -23
_diffrn_reflns_limit_l_max 18
_diffrn_reflns_limit_l_min -18
_diffrn_reflns_number 36780
_diffrn_reflns_point_group_measured_fraction_full 1.000
_diffrn_reflns_point_group_measured_fraction_max 0.967
_diffrn_reflns_theta_full 25.242
_diffrn_reflns_theta_max 31.043
_diffrn_reflns_theta_min 2.097
_diffrn_source 'SuperNova (Mo) X-ray Source'
_exptl_absorpt_coefficient_mu 2.751
_exptl_absorpt_correction_T_max 0.758
_exptl_absorpt_correction_T_min 0.479
_exptl_absorpt_correction_type gaussian
_exptl_absorpt_process_details
;
CrysAlisPro, Agilent Technologies,
Version 1.171.37.35 (release 13-08-2014 CrysAlis171 .NET)
(compiled Aug 13 2014,18:06:01)
Numerical absorption correction based on gaussian integration over
			a multifaceted crystal model
Empirical absorption correction using spherical harmonics,
 implemented in SCALE3 ABSPACK scaling algorithm.
;
_exptl_crystal_colour blue
_exptl_crystal_density_diffrn 1.843
_exptl_crystal_description prism
_exptl_crystal_F_000 928
_exptl_crystal_size_max 0.4632
_exptl_crystal_size_mid 0.1539
_exptl_crystal_size_min 0.1243
_refine_diff_density_max 1.167
_refine_diff_density_min -1.141
_refine_diff_density_rms 0.072
_refine_ls_extinction_method none
_refine_ls_goodness_of_fit_ref 1.022
_refine_ls_hydrogen_treatment mixed
_refine_ls_matrix_type full
_refine_ls_number_parameters 221
_refine_ls_number_reflns 5161
_refine_ls_number_restraints 1
_refine_ls_restrained_S_all 1.023
_refine_ls_R_factor_all 0.0338
_refine_ls_R_factor_gt 0.0296
_refine_ls_shift/su_max 0.001
_refine_ls_shift/su_mean 0.000
_refine_ls_structure_factor_coef Fsqd
_refine_ls_weighting_details 'w=1/[\s^2^(Fo^2^)+(0.0506P)^2^+1.1106P] where P=(Fo^2^+2Fc^2^)/3'
_refine_ls_weighting_scheme calc
_refine_ls_wR_factor_gt 0.0889
_refine_ls_wR_factor_ref 0.0909
_reflns_Friedel_coverage 0.000
_reflns_number_gt 4599
_reflns_number_total 5161
_reflns_threshold_expression 'I > 2\s(I)'
_cod_data_source_file cg5b01365_si_003.cif
_cod_data_source_block 3
_cod_original_sg_symbol_H-M 'P 21/n'
_cod_database_code 4516550
_shelx_shelxl_version_number 2014/7
_shelx_space_group_comment
;
The symmetry employed for this shelxl refinement is uniquely defined
by the following loop, which should always be used as a source of
symmetry information in preference to the above space-group names.
They are only intended as comments.
;
_shelx_estimated_absorpt_t_min 0.362
_shelx_estimated_absorpt_t_max 0.726

loop_
_space_group_symop_operation_xyz
'x, y, z'
'-x+1/2, y+1/2, -z+1/2'
'-x, -y, -z'
'x-1/2, -y-1/2, z-1/2'

loop_
_atom_site_label
_atom_site_type_symbol
_atom_site_fract_x
_atom_site_fract_y
_atom_site_fract_z
_atom_site_U_iso_or_equiv
_atom_site_adp_type
_atom_site_occupancy
_atom_site_site_symmetry_order
_atom_site_calc_flag
_atom_site_refinement_flags_posn
_atom_site_refinement_flags_adp
Cu2 Cu 0.78582(3) -0.14021(2) 0.95547(2) 0.03286(7) Uani 1 1 d . .
Cu1 Cu 0.92652(3) 0.03347(2) 0.87110(2) 0.03078(7) Uani 1 1 d . .
Cl1 Cl 1.18813(12) 0.08497(6) 0.60571(6) 0.0763(2) Uani 1 1 d . .
O3 O 0.7204(2) 0.18459(10) 1.02921(15) 0.0468(4) Uani 1 1 d . .
O4 O 1.0508(2) 0.08840(11) 0.78572(13) 0.0438(3) Uani 1 1 d . .
O1 O 0.81260(18) -0.01904(8) 0.96138(12) 0.0349(3) Uani 1 1 d . .
O5 O 1.2777(2) 0.14118(10) 0.90960(13) 0.0452(4) Uani 1 1 d . .
O2 O 0.86898(19) 0.13585(8) 0.92905(13) 0.0375(3) Uani 1 1 d . .
O6 O 0.5075(2) -0.15275(14) 0.86799(15) 0.0557(5) Uani 1 1 d D .
N2 N 0.9210(2) -0.07002(11) 0.79385(14) 0.0348(3) Uani 1 1 d . .
N1 N 0.8530(2) -0.13896(10) 0.82335(14) 0.0354(3) Uani 1 1 d . .
N4 N 0.9787(3) -0.29658(12) 0.9966(2) 0.0516(5) Uani 1 1 d . .
H4N H 1.0700 -0.2687 1.0147 0.062 Uiso 1 1 calc R U
N3 N 0.8274(2) -0.26290(11) 0.97256(16) 0.0400(4) Uani 1 1 d . .
C8 C 0.7688(2) 0.12637(12) 0.98505(17) 0.0334(4) Uani 1 1 d . .
C7 C 0.7112(2) 0.03812(12) 0.99393(18) 0.0354(4) Uani 1 1 d . .
H7A H 0.7171 0.0269 1.0691 0.042 Uiso 1 1 calc R U
H7B H 0.5963 0.0318 0.9474 0.042 Uiso 1 1 calc R U
C10 C 1.2689(4) 0.14326(19) 0.7275(2) 0.0579(7) Uani 1 1 d . .
H10A H 1.3880 0.1339 0.7574 0.069 Uiso 1 1 calc R U
H10B H 1.2514 0.2019 0.7099 0.069 Uiso 1 1 calc R U
C3 C 0.9604(3) -0.08858(15) 0.70361(17) 0.0437(5) Uani 1 1 d . .
H3 H 1.0092 -0.0521 0.6671 0.052 Uiso 1 1 calc R U
C4 C 0.7220(3) -0.32575(16) 0.9495(3) 0.0587(7) Uani 1 1 d . .
H4 H 0.6070 -0.3208 0.9302 0.070 Uiso 1 1 calc R U
C9 C 1.1900(3) 0.12161(13) 0.81494(17) 0.0377(4) Uani 1 1 d . .
C2 C 0.9176(3) -0.16996(16) 0.67317(19) 0.0499(5) Uani 1 1 d . .
H2 H 0.9304 -0.1986 0.6137 0.060 Uiso 1 1 calc R U
C1 C 0.8512(3) -0.19927(14) 0.75109(19) 0.0448(5) Uani 1 1 d . .
H1 H 0.8112 -0.2529 0.7530 0.054 Uiso 1 1 calc R U
C11 C 0.4262(4) -0.1304(3) 0.7591(3) 0.0856(12) Uani 1 1 d . .
H11A H 0.3092 -0.1414 0.7408 0.128 Uiso 1 1 calc R U
H11B H 0.4429 -0.0722 0.7497 0.128 Uiso 1 1 calc R U
H11C H 0.4703 -0.1621 0.7118 0.128 Uiso 1 1 calc R U
C5 C 0.8079(4) -0.40058(17) 0.9581(3) 0.0676(8) Uani 1 1 d . .
H5 H 0.7631 -0.4538 0.9454 0.081 Uiso 1 1 calc R U
C6 C 0.9691(4) -0.37925(17) 0.9887(3) 0.0644(8) Uani 1 1 d . .
H6 H 1.0585 -0.4157 1.0020 0.077 Uiso 1 1 calc R U
H6M H 0.445(4) -0.161(2) 0.912(2) 0.061(9) Uiso 1 1 d D .

loop_
_atom_site_aniso_label
_atom_site_aniso_U_11
_atom_site_aniso_U_22
_atom_site_aniso_U_33
_atom_site_aniso_U_23
_atom_site_aniso_U_13
_atom_site_aniso_U_12
Cu2 0.03907(13) 0.02787(12) 0.03398(12) -0.00050(8) 0.01513(10) -0.00397(8)
Cu1 0.03317(12) 0.03140(12) 0.03085(12) 0.00136(8) 0.01464(9) -0.00280(8)
Cl1 0.0895(6) 0.1001(6) 0.0562(4) -0.0073(4) 0.0469(4) -0.0063(5)
O3 0.0565(9) 0.0314(7) 0.0610(10) 0.0001(7) 0.0308(8) 0.0054(6)
O4 0.0466(8) 0.0526(9) 0.0371(7) 0.0052(6) 0.0204(6) -0.0085(7)
O1 0.0411(7) 0.0269(6) 0.0455(7) -0.0002(5) 0.0260(6) -0.0015(5)
O5 0.0544(9) 0.0482(9) 0.0374(8) -0.0002(6) 0.0210(7) -0.0125(7)
O2 0.0431(7) 0.0299(6) 0.0446(8) 0.0031(5) 0.0212(6) -0.0034(5)
O6 0.0362(8) 0.0877(14) 0.0452(9) 0.0046(9) 0.0159(7) 0.0020(8)
N2 0.0384(8) 0.0363(8) 0.0322(7) -0.0006(6) 0.0148(6) -0.0018(6)
N1 0.0402(8) 0.0324(8) 0.0347(8) -0.0031(6) 0.0139(7) -0.0016(6)
N4 0.0389(9) 0.0379(9) 0.0772(15) 0.0111(9) 0.0177(9) -0.0028(7)
N3 0.0405(8) 0.0310(8) 0.0476(10) 0.0025(7) 0.0131(7) -0.0029(6)
C8 0.0317(8) 0.0304(8) 0.0382(9) 0.0038(7) 0.0113(7) 0.0004(6)
C7 0.0335(8) 0.0303(8) 0.0483(10) 0.0006(7) 0.0216(8) -0.0009(7)
C10 0.0657(16) 0.0722(17) 0.0455(13) 0.0017(11) 0.0315(12) -0.0201(13)
C3 0.0513(12) 0.0505(12) 0.0334(9) -0.0013(8) 0.0196(9) 0.0004(9)
C4 0.0440(12) 0.0407(12) 0.085(2) 0.0076(12) 0.0118(12) -0.0088(10)
C9 0.0468(11) 0.0340(9) 0.0386(10) 0.0043(7) 0.0227(8) -0.0010(8)
C2 0.0644(15) 0.0513(13) 0.0364(10) -0.0090(9) 0.0197(10) 0.0037(11)
C1 0.0548(12) 0.0389(10) 0.0399(10) -0.0080(8) 0.0144(9) -0.0009(9)
C11 0.0550(17) 0.144(4) 0.0514(16) 0.0158(19) 0.0089(13) 0.009(2)
C5 0.0710(18) 0.0309(11) 0.096(2) 0.0003(12) 0.0198(17) -0.0095(11)
C6 0.0675(17) 0.0372(12) 0.096(2) 0.0101(13) 0.0379(17) 0.0104(11)

loop_
_atom_type_symbol
_atom_type_description
_atom_type_scat_dispersion_real
_atom_type_scat_dispersion_imag
_atom_type_scat_source
C C 0.0033 0.0016 'International Tables Vol C Tables 4.2.6.8 and 6.1.1.4'
H H 0.0000 0.0000 'International Tables Vol C Tables 4.2.6.8 and 6.1.1.4'
N N 0.0061 0.0033 'International Tables Vol C Tables 4.2.6.8 and 6.1.1.4'
O O 0.0106 0.0060 'International Tables Vol C Tables 4.2.6.8 and 6.1.1.4'
Cl Cl 0.1484 0.1585 'International Tables Vol C Tables 4.2.6.8 and 6.1.1.4'
Cu Cu 0.3201 1.2651 'International Tables Vol C Tables 4.2.6.8 and 6.1.1.4'

loop_
_geom_angle_atom_site_label_1
_geom_angle_atom_site_label_2
_geom_angle_atom_site_label_3
_geom_angle
_geom_angle_site_symmetry_1
_geom_angle_site_symmetry_3
O1 Cu2 N1 87.74(6) . .
O1 Cu2 O5 92.01(6) . 3_757
N1 Cu2 O5 178.97(7) . 3_757
O1 Cu2 N3 163.82(7) . .
N1 Cu2 N3 90.84(8) . .
O5 Cu2 N3 89.12(7) 3_757 .
O1 Cu2 O6 101.32(7) . .
N1 Cu2 O6 96.94(7) . .
O5 Cu2 O6 84.09(7) 3_757 .
N3 Cu2 O6 94.85(8) . .
N2 Cu1 O1 90.02(6) . .
N2 Cu1 O2 164.79(7) . .
O1 Cu1 O2 84.32(6) . .
N2 Cu1 O4 91.52(7) . .
O1 Cu1 O4 177.27(7) . .
O2 Cu1 O4 94.72(7) . .
N2 Cu1 O1 103.04(6) . 3_757
O1 Cu1 O1 85.34(6) . 3_757
O2 Cu1 O1 90.60(6) . 3_757
O4 Cu1 O1 92.12(6) . 3_757
C9 O4 Cu1 131.12(14) . .
C7 O1 Cu1 111.55(11) . .
C7 O1 Cu2 125.71(11) . .
Cu1 O1 Cu2 119.05(7) . .
C9 O5 Cu2 127.57(15) . 3_757
C8 O2 Cu1 114.21(12) . .
C11 O6 Cu2 124.79(19) . .
C11 O6 H6M 118(2) . .
Cu2 O6 H6M 116(2) . .
C3 N2 N1 107.97(17) . .
C3 N2 Cu1 131.74(15) . .
N1 N2 Cu1 119.98(12) . .
C1 N1 N2 107.82(18) . .
C1 N1 Cu2 130.77(15) . .
N2 N1 Cu2 121.35(12) . .
C6 N4 N3 110.9(2) . .
C6 N4 H4N 124.6 . .
N3 N4 H4N 124.6 . .
C4 N3 N4 105.8(2) . .
C4 N3 Cu2 130.40(17) . .
N4 N3 Cu2 123.15(14) . .
O3 C8 O2 123.16(18) . .
O3 C8 C7 120.75(18) . .
O2 C8 C7 116.09(17) . .
O1 C7 C8 110.07(15) . .
O1 C7 H7A 109.6 . .
C8 C7 H7A 109.6 . .
O1 C7 H7B 109.6 . .
C8 C7 H7B 109.6 . .
H7A C7 H7B 108.2 . .
C9 C10 Cl1 113.44(18) . .
C9 C10 H10A 108.9 . .
Cl1 C10 H10A 108.9 . .
C9 C10 H10B 108.9 . .
Cl1 C10 H10B 108.9 . .
H10A C10 H10B 107.7 . .
N2 C3 C2 109.8(2) . .
N2 C3 H3 125.1 . .
C2 C3 H3 125.1 . .
N3 C4 C5 110.2(2) . .
N3 C4 H4 124.9 . .
C5 C4 H4 124.9 . .
O4 C9 O5 127.91(19) . .
O4 C9 C10 118.6(2) . .
O5 C9 C10 113.4(2) . .
C3 C2 C1 104.43(19) . .
C3 C2 H2 127.8 . .
C1 C2 H2 127.8 . .
N1 C1 C2 109.9(2) . .
N1 C1 H1 125.0 . .
C2 C1 H1 125.0 . .
O6 C11 H11A 109.5 . .
O6 C11 H11B 109.5 . .
H11A C11 H11B 109.5 . .
O6 C11 H11C 109.5 . .
H11A C11 H11C 109.5 . .
H11B C11 H11C 109.5 . .
C6 C5 C4 105.1(2) . .
C6 C5 H5 127.5 . .
C4 C5 H5 127.5 . .
N4 C6 C5 108.0(3) . .
N4 C6 H6 126.0 . .
C5 C6 H6 126.0 . .

loop_
_geom_bond_atom_site_label_1
_geom_bond_atom_site_label_2
_geom_bond_distance
_geom_bond_site_symmetry_2
Cu2 O1 1.9615(14) .
Cu2 N1 1.9637(18) .
Cu2 O5 1.9810(16) 3_757
Cu2 N3 2.0048(18) .
Cu2 O6 2.2725(18) .
Cu1 N2 1.9325(17) .
Cu1 O1 1.9331(13) .
Cu1 O2 1.9359(15) .
Cu1 O4 1.9655(15) .
Cu1 O1 2.5504(16) 3_757
Cl1 C10 1.764(3) .
O3 C8 1.234(3) .
O4 C9 1.239(3) .
O1 C7 1.414(2) .
O5 C9 1.245(3) .
O5 Cu2 1.9809(16) 3_757
O2 C8 1.292(2) .
O6 C11 1.394(4) .
O6 H6M 0.910(18) .
N2 C3 1.344(3) .
N2 N1 1.361(2) .
N1 C1 1.341(3) .
N4 C6 1.334(3) .
N4 N3 1.335(3) .
N4 H4N 0.8600 .
N3 C4 1.318(3) .
C8 C7 1.518(3) .
C7 H7A 0.9700 .
C7 H7B 0.9700 .
C10 C9 1.527(3) .
C10 H10A 0.9700 .
C10 H10B 0.9700 .
C3 C2 1.381(4) .
C3 H3 0.9300 .
C4 C5 1.393(4) .
C4 H4 0.9300 .
C2 C1 1.384(4) .
C2 H2 0.9300 .
C1 H1 0.9300 .
C11 H11A 0.9600 .
C11 H11B 0.9600 .
C11 H11C 0.9600 .
C5 C6 1.340(4) .
C5 H5 0.9300 .
C6 H6 0.9300 .

loop_
_geom_hbond_atom_site_label_D
_geom_hbond_atom_site_label_H
_geom_hbond_atom_site_label_A
_geom_hbond_distance_DH
_geom_hbond_distance_HA
_geom_hbond_distance_DA
_geom_hbond_angle_DHA
_geom_hbond_site_symmetry_A
N4 H4N O3 0.86 2.45 3.233(3) 152.4 3_757
N4 H4N O2 0.86 2.26 2.911(3) 132.2 3_757
C3 H3 Cl1 0.93 2.93 3.837(3) 165.4 .
C4 H4 Cl1 0.93 2.84 3.619(3) 142.6 2_646
C2 H2 O3 0.93 2.65 3.414(3) 139.8 2_646
C6 H6 Cl1 0.93 2.92 3.550(3) 126.5 2_746
O6 H6M O3 0.910(18) 1.834(19) 2.727(2) 166(3) 3_657

loop_
_geom_torsion_atom_site_label_1
_geom_torsion_atom_site_label_2
_geom_torsion_atom_site_label_3
_geom_torsion_atom_site_label_4
_geom_torsion
_geom_torsion_site_symmetry_1
C3 N2 N1 C1 0.0(2) .
Cu1 N2 N1 C1 174.41(15) .
C3 N2 N1 Cu2 177.49(15) .
Cu1 N2 N1 Cu2 -8.1(2) .
C6 N4 N3 C4 0.1(3) .
C6 N4 N3 Cu2 -171.6(2) .
Cu1 O2 C8 O3 179.08(17) .
Cu1 O2 C8 C7 -1.2(2) .
Cu1 O1 C7 C8 -20.7(2) .
Cu2 O1 C7 C8 -178.67(12) .
O3 C8 C7 O1 -165.55(19) .
O2 C8 C7 O1 14.7(3) .
N1 N2 C3 C2 0.3(3) .
Cu1 N2 C3 C2 -173.24(17) .
N4 N3 C4 C5 -0.5(3) .
Cu2 N3 C4 C5 170.4(2) .
Cu1 O4 C9 O5 -13.2(4) .
Cu1 O4 C9 C10 167.41(18) .
Cu2 O5 C9 O4 -9.0(3) 3_757
Cu2 O5 C9 C10 170.46(17) 3_757
Cl1 C10 C9 O4 -22.1(3) .
Cl1 C10 C9 O5 158.45(19) .
N2 C3 C2 C1 -0.4(3) .
N2 N1 C1 C2 -0.3(3) .
Cu2 N1 C1 C2 -177.44(17) .
C3 C2 C1 N1 0.4(3) .
N3 C4 C5 C6 0.7(4) .
N3 N4 C6 C5 0.4(4) .
C4 C5 C6 N4 -0.6(4) .
